data_7235539
loop_
_publ_author_name
'Kapdi, Anant'
'Gayakhe, Vijay'
'Sanghvi, Yogesh S.'
'Garc\'ia, Joaqu\'in'
'Lozano, Pedro'
'da Silva, Ivan'
'P\'erez, Jos\'e'
'Serrano, J. Luis'

_publ_section_title
;
 New water soluble Pd-imidate complexes as highly efficient catalysts for
 the synthesis of C5-arylated pyrimidine nucleosides
;
_journal_issue 34
_journal_name_full 'RSC Adv.'
_journal_page_first 17567
_journal_paper_doi 10.1039/C4RA01326C
_journal_volume 4
_journal_year 2014
_chemical_formula_sum 'C26 H35 N8 O7.5 P2 Pd S2'
_chemical_formula_weight 812.08
_space_group_IT_number 172
_space_group_name_Hall 'P 64'
_space_group_name_H-M_alt 'P 64'
_symmetry_space_group_name_H-M 'P 64'
_atom_sites_solution_hydrogens geom
_atom_sites_solution_primary direct
_atom_sites_solution_secondary difmap
_audit_creation_method SHELXL-97
_cell_angle_alpha 90.00
_cell_angle_beta 90.00
_cell_angle_gamma 120.00
_cell_formula_units_Z 6
_cell_length_a 21.390(15)
_cell_length_b 21.390
_cell_length_c 12.812(13)
_cell_measurement_temperature 100(2)
_cell_volume 5077(6)
_computing_structure_refinement 'SHELXL-97 (Sheldrick, 1997)'
_diffrn_ambient_temperature 100(2)
_diffrn_measured_fraction_theta_full 0.000
_diffrn_measured_fraction_theta_max 0.999
_diffrn_radiation_monochromator graphite
_diffrn_radiation_source 'fine-focus sealed tube'
_diffrn_radiation_type MoK\a
_diffrn_radiation_wavelength 0.71073
_diffrn_reflns_av_R_equivalents 0.0863
_diffrn_reflns_av_sigmaI/netI 0.0518
_diffrn_reflns_limit_h_max 29
_diffrn_reflns_limit_h_min -27
_diffrn_reflns_limit_k_max 29
_diffrn_reflns_limit_k_min -28
_diffrn_reflns_limit_l_max 17
_diffrn_reflns_limit_l_min -17
_diffrn_reflns_number 73433
_diffrn_reflns_theta_full 0.50
_diffrn_reflns_theta_max 29.19
_diffrn_reflns_theta_min 1.93
_exptl_absorpt_coefficient_mu 0.823
_exptl_absorpt_correction_T_max 0.9757
_exptl_absorpt_correction_T_min 0.8332
_exptl_crystal_density_diffrn 1.594
_exptl_crystal_density_method 'not measured'
_exptl_crystal_F_000 2490
_exptl_crystal_size_max 0.23
_exptl_crystal_size_mid 0.05
_exptl_crystal_size_min 0.03
_refine_diff_density_max 1.407
_refine_diff_density_min -0.739
_refine_diff_density_rms 0.142
_refine_ls_abs_structure_details 'Flack H D (1983), Acta Cryst. A39, 876-881'
_refine_ls_abs_structure_Flack -0.04(3)
_refine_ls_extinction_method none
_refine_ls_goodness_of_fit_ref 0.890
_refine_ls_hydrogen_treatment mixed
_refine_ls_matrix_type full
_refine_ls_number_parameters 418
_refine_ls_number_reflns 9152
_refine_ls_number_restraints 6
_refine_ls_restrained_S_all 0.890
_refine_ls_R_factor_all 0.0617
_refine_ls_R_factor_gt 0.0460
_refine_ls_shift/su_max 0.001
_refine_ls_shift/su_mean 0.000
_refine_ls_structure_factor_coef Fsqd
_refine_ls_weighting_details 'calc w=1/[\s^2^(Fo^2^)+(0.0783P)^2^+22.8875P] where P=(Fo^2^+2Fc^2^)/3'
_refine_ls_weighting_scheme calc
_refine_ls_wR_factor_gt 0.1181
_refine_ls_wR_factor_ref 0.1293
_reflns_number_gt 7885
_reflns_number_total 9152
_reflns_threshold_expression >2sigma(I)
_cod_data_source_file c4ra01326c2.cif
_cod_data_source_block tpa_0m
_cod_original_sg_symbol_H-M P64
_cod_original_formula_sum 'C26 H35 N8 O7.50 P2 Pd S2'
_cod_database_code 7235539

loop_
_symmetry_equiv_pos_as_xyz
'x, y, z'
'-x, -y, z'
'-y, x-y, z+1/3'
'y, -x+y, z+1/3'
'-x+y, -x, z+2/3'
'x-y, x, z+2/3'

loop_
_atom_site_label
_atom_site_type_symbol
_atom_site_fract_x
_atom_site_fract_y
_atom_site_fract_z
_atom_site_U_iso_or_equiv
_atom_site_adp_type
_atom_site_occupancy
_atom_site_symmetry_multiplicity
_atom_site_calc_flag
_atom_site_refinement_flags
N4 N 0.7336(3) 0.7304(3) 0.0475(6) 0.0222(9) Uani 1 1 d .
N7 N 0.7751(2) 0.3349(2) 0.2745(6) 0.0190(9) Uani 1 1 d .
N8 N 0.8196(2) 0.4166(2) 0.4269(6) 0.0186(9) Uani 1 1 d .
N6 N 0.9062(2) 0.4165(2) 0.2989(6) 0.0219(9) Uani 1 1 d .
N3 N 0.8649(3) 0.8084(3) 0.0789(6) 0.0237(9) Uani 1 1 d .
N5 N 0.8209(3) 0.7472(2) -0.0916(6) 0.0203(9) Uani 1 1 d .
C26 C 0.7641(3) 0.3463(3) 0.3859(6) 0.0182(10) Uani 1 1 d .
H26A H 0.7162 0.3424 0.3936 0.022 Uiso 1 1 calc R
H26B H 0.7640 0.3075 0.4283 0.022 Uiso 1 1 calc R
C20 C 0.7489(3) 0.7364(3) -0.0648(6) 0.0220(11) Uani 1 1 d .
H20A H 0.7449 0.7773 -0.0930 0.026 Uiso 1 1 calc R
H20B H 0.7117 0.6919 -0.0996 0.026 Uiso 1 1 calc R
C25 C 0.8482(3) 0.3469(3) 0.2606(6) 0.0244(11) Uani 1 1 d .
H25A H 0.8515 0.3079 0.2970 0.029 Uiso 1 1 calc R
H25B H 0.8561 0.3431 0.1853 0.029 Uiso 1 1 calc R
C15 C 0.8752(3) 0.7516(3) 0.1261(6) 0.0185(10) Uani 1 1 d .
H15A H 0.8680 0.7511 0.2025 0.022 Uiso 1 1 calc R
H15B H 0.9254 0.7627 0.1136 0.022 Uiso 1 1 calc R
C22 C 0.8145(3) 0.4762(3) 0.3800(6) 0.0197(10) Uani 1 1 d .
H22A H 0.8516 0.5224 0.4109 0.024 Uiso 1 1 calc R
H22B H 0.7665 0.4704 0.3953 0.024 Uiso 1 1 calc R
C21 C 0.9122(3) 0.4754(3) 0.2333(6) 0.0211(10) Uani 1 1 d .
H21A H 0.9228 0.4682 0.1604 0.025 Uiso 1 1 calc R
H21B H 0.9526 0.5219 0.2584 0.025 Uiso 1 1 calc R
C16 C 0.7276(3) 0.6633(3) 0.0907(6) 0.0185(10) Uani 1 1 d .
H16A H 0.6878 0.6210 0.0554 0.022 Uiso 1 1 calc R
H16B H 0.7161 0.6599 0.1661 0.022 Uiso 1 1 calc R
C17 C 0.8259(3) 0.6821(3) -0.0676(6) 0.0181(10) Uani 1 1 d .
H17A H 0.8738 0.6901 -0.0889 0.022 Uiso 1 1 calc R
H17B H 0.7886 0.6405 -0.1076 0.022 Uiso 1 1 calc R
C23 C 0.7619(3) 0.3830(3) 0.2063(6) 0.0185(10) Uani 1 1 d .
H23A H 0.7122 0.3738 0.2172 0.022 Uiso 1 1 calc R
H23B H 0.7669 0.3731 0.1323 0.022 Uiso 1 1 calc R
C18 C 0.7910(3) 0.7940(3) 0.1007(6) 0.0239(11) Uani 1 1 d .
H18A H 0.7825 0.7877 0.1769 0.029 Uiso 1 1 calc R
H18B H 0.7878 0.8369 0.0796 0.029 Uiso 1 1 calc R
C24 C 0.8909(3) 0.4246(3) 0.4080(6) 0.0209(10) Uani 1 1 d .
H24A H 0.9282 0.4729 0.4328 0.025 Uiso 1 1 calc R
H24B H 0.8952 0.3882 0.4505 0.025 Uiso 1 1 calc R
C19 C 0.8753(3) 0.8114(3) -0.0344(6) 0.0242(11) Uani 1 1 d .
H19A H 0.8747 0.8544 -0.0617 0.029 Uiso 1 1 calc R
H19B H 0.9236 0.8178 -0.0490 0.029 Uiso 1 1 calc R
Pd1 Pd 0.821795(18) 0.568499(19) 0.1489(4) 0.01215(8) Uani 1 1 d .
S1 S 0.67951(6) 0.46422(6) 0.0176(5) 0.0142(2) Uani 1 1 d .
S2 S 0.99084(6) 0.65932(6) 0.0801(5) 0.0153(2) Uani 1 1 d .
P2 P 0.82755(6) 0.47842(7) 0.2372(5) 0.0138(2) Uani 1 1 d .
P1 P 0.81257(7) 0.66193(7) 0.0727(5) 0.0149(2) Uani 1 1 d .
N2 N 0.9298(2) 0.6367(2) 0.1735(5) 0.0130(8) Uani 1 1 d .
O2 O 0.70362(19) 0.41554(19) -0.0146(5) 0.0204(7) Uani 1 1 d .
N1 N 0.7142(2) 0.5007(2) 0.1318(5) 0.0146(8) Uani 1 1 d .
C14 C 1.0611(2) 0.7269(2) 0.1548(6) 0.0146(8) Uani 1 1 d .
C1 C 0.6644(3) 0.4822(3) 0.2095(6) 0.0166(9) Uani 1 1 d .
O4 O 0.97424(19) 0.6912(2) -0.0060(5) 0.0213(7) Uani 1 1 d .
O5 O 1.0025(2) 0.6005(2) 0.0557(5) 0.0223(8) Uani 1 1 d .
O3 O 0.6790(2) 0.5020(2) 0.3003(5) 0.0249(8) Uani 1 1 d .
O1 O 0.69073(19) 0.51998(19) -0.0563(5) 0.0188(7) Uani 1 1 d .
C8 C 0.9571(2) 0.6725(3) 0.2664(6) 0.0183(10) Uani 1 1 d .
C7 C 0.5899(3) 0.4183(3) 0.0636(6) 0.0156(9) Uani 1 1 d .
C9 C 1.0359(3) 0.7276(3) 0.2534(6) 0.0154(9) Uani 1 1 d .
C10 C 1.0810(3) 0.7759(2) 0.3276(6) 0.0194(10) Uani 1 1 d .
H10 H 1.0637 0.7770 0.3955 0.023 Uiso 1 1 calc R
C11 C 1.1520(3) 0.8226(3) 0.3002(6) 0.0204(10) Uani 1 1 d .
H11 H 1.1841 0.8557 0.3505 0.024 Uiso 1 1 calc R
C12 C 1.1778(3) 0.8221(3) 0.1989(6) 0.0216(10) Uani 1 1 d .
H12 H 1.2267 0.8549 0.1817 0.026 Uiso 1 1 calc R
O6 O 0.9228(2) 0.6620(2) 0.3431(5) 0.0287(9) Uani 1 1 d .
C13 C 1.1315(3) 0.7733(3) 0.1233(6) 0.0178(10) Uani 1 1 d .
H13 H 1.1475 0.7722 0.0545 0.021 Uiso 1 1 calc R
C3 C 0.5254(3) 0.4073(4) 0.2210(6) 0.0329(14) Uani 1 1 d .
H3 H 0.5245 0.4186 0.2925 0.039 Uiso 1 1 calc R
C6 C 0.5278(3) 0.3743(3) 0.0073(6) 0.0254(12) Uani 1 1 d .
H6 H 0.5291 0.3637 -0.0644 0.030 Uiso 1 1 calc R
C2 C 0.5900(3) 0.4343(3) 0.1681(6) 0.0197(10) Uani 1 1 d .
C5 C 0.4628(3) 0.3465(4) 0.0631(6) 0.0323(14) Uani 1 1 d .
H5 H 0.4184 0.3155 0.0288 0.039 Uiso 1 1 calc R
C4 C 0.4622(3) 0.3636(4) 0.1678(7) 0.0384(16) Uani 1 1 d .
H4 H 0.4173 0.3448 0.2033 0.046 Uiso 1 1 calc R
O7 O 0.8994 0.8196 0.4287 0.085(3) Uani 1 1 d .
O8 O 0.9910 0.9110 0.2941 0.077(5) Uani 0.50 1 d PU
H7A H 0.9004 0.8418 0.3741 0.115 Uiso 1 1 d .
H7B H 0.9021 0.8427 0.4771 0.115 Uiso 1 1 d .
H8A H 1.0250 0.9358 0.3138 0.115 Uiso 0.50 1 d P
H8B H 0.9608 0.9266 0.3090 0.115 Uiso 0.50 1 d P

loop_
_atom_site_aniso_label
_atom_site_aniso_U_11
_atom_site_aniso_U_22
_atom_site_aniso_U_33
_atom_site_aniso_U_23
_atom_site_aniso_U_13
_atom_site_aniso_U_12
N4 0.029(2) 0.029(2) 0.019(2) -0.0006(18) 0.0013(18) 0.022(2)
N7 0.025(2) 0.0144(19) 0.017(2) 0.0010(16) 0.0000(17) 0.0087(17)
N8 0.021(2) 0.022(2) 0.013(2) 0.0019(16) -0.0008(16) 0.0110(18)
N6 0.019(2) 0.026(2) 0.025(2) 0.0099(18) 0.0061(18) 0.0153(18)
N3 0.027(2) 0.020(2) 0.026(2) -0.0026(18) -0.0019(19) 0.0136(19)
N5 0.025(2) 0.022(2) 0.018(2) 0.0045(17) 0.0024(17) 0.0143(19)
C26 0.018(2) 0.019(2) 0.018(2) 0.0065(19) 0.0018(19) 0.009(2)
C20 0.027(3) 0.027(3) 0.019(3) 0.000(2) -0.002(2) 0.019(2)
C25 0.035(3) 0.023(3) 0.024(3) 0.002(2) 0.003(2) 0.021(2)
C15 0.018(2) 0.018(2) 0.019(3) -0.0036(18) -0.0013(18) 0.0092(19)
C22 0.024(3) 0.021(2) 0.015(2) -0.0012(19) -0.0012(19) 0.013(2)
C21 0.017(2) 0.026(3) 0.024(3) 0.011(2) 0.004(2) 0.013(2)
C16 0.019(2) 0.026(3) 0.012(2) 0.0000(19) -0.0001(18) 0.012(2)
C17 0.018(2) 0.023(2) 0.016(2) 0.0007(19) 0.0006(19) 0.012(2)
C23 0.019(2) 0.015(2) 0.018(2) 0.0024(18) 0.0002(19) 0.0056(19)
C18 0.031(3) 0.023(3) 0.026(3) -0.003(2) 0.003(2) 0.020(2)
C24 0.022(2) 0.021(2) 0.018(2) 0.007(2) -0.004(2) 0.010(2)
C19 0.030(3) 0.022(2) 0.025(3) 0.007(2) 0.008(2) 0.017(2)
Pd1 0.01026(15) 0.01378(16) 0.01111(14) 0.00073(13) -0.00085(12) 0.00504(13)
S1 0.0116(5) 0.0164(5) 0.0120(5) -0.0007(4) 0.0004(4) 0.0050(4)
S2 0.0146(5) 0.0171(5) 0.0127(5) -0.0005(4) 0.0002(4) 0.0069(4)
P2 0.0112(5) 0.0149(5) 0.0138(6) 0.0014(5) -0.0009(4) 0.0055(5)
P1 0.0154(6) 0.0173(6) 0.0128(6) 0.0008(5) 0.0004(4) 0.0088(5)
N2 0.0069(16) 0.0137(18) 0.0137(19) -0.0008(14) -0.0012(14) 0.0017(14)
O2 0.0207(17) 0.0227(17) 0.0183(17) -0.0065(15) 0.0005(15) 0.0113(15)
N1 0.0080(17) 0.0149(18) 0.017(2) -0.0007(15) -0.0034(14) 0.0026(15)
C14 0.015(2) 0.015(2) 0.013(2) 0.0002(18) -0.0048(18) 0.0065(17)
C1 0.014(2) 0.019(2) 0.016(2) -0.0033(18) 0.0002(18) 0.0076(19)
O4 0.0193(17) 0.0265(19) 0.0154(18) 0.0011(15) 0.0001(15) 0.0096(15)
O5 0.0270(19) 0.0218(18) 0.0188(18) -0.0029(15) 0.0001(15) 0.0127(16)
O3 0.0204(17) 0.039(2) 0.0129(18) -0.0059(16) -0.0036(14) 0.0134(17)
O1 0.0168(17) 0.0189(17) 0.0144(16) 0.0017(14) -0.0023(13) 0.0041(14)
C8 0.007(2) 0.016(2) 0.030(3) 0.005(2) -0.0019(19) 0.0046(17)
C7 0.010(2) 0.020(2) 0.013(2) -0.0019(18) 0.0003(17) 0.0046(18)
C9 0.014(2) 0.014(2) 0.015(2) 0.0032(18) 0.0016(17) 0.0048(18)
C10 0.021(2) 0.012(2) 0.020(3) -0.0027(19) 0.003(2) 0.0045(18)
C11 0.023(2) 0.019(2) 0.014(2) -0.0011(19) -0.0021(19) 0.006(2)
C12 0.017(2) 0.018(2) 0.022(3) 0.002(2) 0.001(2) 0.003(2)
O6 0.024(2) 0.035(2) 0.0192(19) -0.0051(16) 0.0011(16) 0.0095(17)
C13 0.022(2) 0.015(2) 0.017(2) 0.0037(17) 0.0063(18) 0.0086(19)
C3 0.016(3) 0.051(4) 0.024(3) -0.009(3) 0.000(2) 0.011(3)
C6 0.013(2) 0.031(3) 0.019(3) -0.005(2) -0.0005(19) 0.002(2)
C2 0.017(2) 0.026(3) 0.012(2) -0.0044(19) 0.0012(18) 0.009(2)
C5 0.015(2) 0.043(4) 0.019(3) -0.004(2) 0.002(2) 0.000(2)
C4 0.018(3) 0.054(4) 0.028(3) -0.002(3) 0.005(2) 0.006(3)
O7 0.035(3) 0.086(5) 0.127(6) 0.080(5) 0.017(3) 0.026(3)
O8 0.025(5) 0.041(6) 0.081(9) -0.001(6) -0.033(5) -0.046(4)

loop_
_atom_type_symbol
_atom_type_description
_atom_type_scat_dispersion_real
_atom_type_scat_dispersion_imag
_atom_type_scat_source
C C 0.0033 0.0016 'International Tables Vol C Tables 4.2.6.8 and 6.1.1.4'
H H 0.0000 0.0000 'International Tables Vol C Tables 4.2.6.8 and 6.1.1.4'
N N 0.0061 0.0033 'International Tables Vol C Tables 4.2.6.8 and 6.1.1.4'
O O 0.0106 0.0060 'International Tables Vol C Tables 4.2.6.8 and 6.1.1.4'
P P 0.1023 0.0942 'International Tables Vol C Tables 4.2.6.8 and 6.1.1.4'
Pd Pd -0.9988 1.0072 'International Tables Vol C Tables 4.2.6.8 and 6.1.1.4'
S S 0.1246 0.1234 'International Tables Vol C Tables 4.2.6.8 and 6.1.1.4'

loop_
_geom_angle_atom_site_label_1
_geom_angle_atom_site_label_2
_geom_angle_atom_site_label_3
_geom_angle
C20 N4 C18 109.1(5)
C20 N4 C16 111.0(4)
C18 N4 C16 110.6(4)
C25 N7 C23 111.3(4)
C25 N7 C26 109.2(4)
C23 N7 C26 110.6(4)
C22 N8 C26 111.7(4)
C22 N8 C24 111.0(4)
C26 N8 C24 108.7(4)
C25 N6 C24 108.2(4)
C25 N6 C21 110.3(4)
C24 N6 C21 111.9(4)
C15 N3 C18 109.7(4)
C15 N3 C19 111.2(4)
C18 N3 C19 108.6(4)
C19 N5 C17 112.2(4)
C19 N5 C20 107.8(4)
C17 N5 C20 111.2(4)
N8 C26 N7 113.5(4)
N4 C20 N5 114.3(4)
N6 C25 N7 115.3(4)
N3 C15 P1 112.2(4)
N8 C22 P2 110.7(4)
N6 C21 P2 110.4(3)
N4 C16 P1 111.1(4)
N5 C17 P1 110.4(3)
N7 C23 P2 109.8(3)
N4 C18 N3 114.6(4)
N6 C24 N8 115.1(4)
N5 C19 N3 114.8(4)
N1 Pd1 N2 177.40(17)
N1 Pd1 P2 88.38(12)
N2 Pd1 P2 90.45(12)
N1 Pd1 P1 90.85(12)
N2 Pd1 P1 90.12(12)
P2 Pd1 P1 175.11(5)
O2 S1 O1 116.0(2)
O2 S1 N1 111.0(2)
O1 S1 N1 109.9(2)
O2 S1 C7 112.1(2)
O1 S1 C7 111.4(2)
N1 S1 C7 94.2(2)
O5 S2 O4 116.3(2)
O5 S2 N2 111.0(2)
O4 S2 N2 110.4(2)
O5 S2 C14 112.9(2)
O4 S2 C14 109.9(2)
N2 S2 C14 94.2(2)
C21 P2 C22 99.5(2)
C21 P2 C23 100.0(2)
C22 P2 C23 99.3(2)
C21 P2 Pd1 118.86(17)
C22 P2 Pd1 116.05(18)
C23 P2 Pd1 119.48(17)
C15 P1 C17 99.9(2)
C15 P1 C16 98.5(2)
C17 P1 C16 99.0(2)
C15 P1 Pd1 114.26(17)
C17 P1 Pd1 123.00(17)
C16 P1 Pd1 118.02(17)
C8 N2 S2 114.1(3)
C8 N2 Pd1 122.9(3)
S2 N2 Pd1 122.8(2)
C1 N1 S1 114.2(3)
C1 N1 Pd1 124.8(3)
S1 N1 Pd1 121.0(2)
C9 C14 C13 123.4(5)
C9 C14 S2 109.2(3)
C13 C14 S2 127.3(4)
O3 C1 N1 124.5(5)
O3 C1 C2 125.1(4)
N1 C1 C2 110.4(4)
O6 C8 N2 124.3(4)
O6 C8 C9 126.0(5)
N2 C8 C9 109.7(4)
C2 C7 C6 123.7(5)
C2 C7 S1 108.6(4)
C6 C7 S1 127.7(4)
C14 C9 C10 120.6(5)
C14 C9 C8 112.6(4)
C10 C9 C8 126.7(5)
C9 C10 C11 118.0(5)
C10 C11 C12 121.3(5)
C13 C12 C11 120.5(5)
C14 C13 C12 116.1(5)
C4 C3 C2 118.5(5)
C7 C6 C5 115.6(5)
C7 C2 C3 119.7(5)
C7 C2 C1 112.6(4)
C3 C2 C1 127.7(5)
C4 C5 C6 121.1(5)
C3 C4 C5 121.3(5)

loop_
_geom_bond_atom_site_label_1
_geom_bond_atom_site_label_2
_geom_bond_distance
N4 C20 1.467(7)
N4 C18 1.467(7)
N4 C16 1.482(7)
N7 C25 1.463(7)
N7 C23 1.481(6)
N7 C26 1.487(7)
N8 C22 1.463(7)
N8 C26 1.470(7)
N8 C24 1.466(7)
N6 C25 1.465(7)
N6 C24 1.467(7)
N6 C21 1.467(6)
N3 C15 1.470(7)
N3 C18 1.478(7)
N3 C19 1.465(7)
N5 C19 1.476(8)
N5 C17 1.480(6)
N5 C20 1.478(7)
C15 P1 1.836(5)
C22 P2 1.848(6)
C21 P2 1.845(5)
C16 P1 1.847(5)
C17 P1 1.838(6)
C23 P2 1.851(5)
Pd1 N1 2.028(4)
Pd1 N2 2.048(4)
Pd1 P2 2.2896(14)
Pd1 P1 2.3195(13)
S1 O2 1.434(4)
S1 O1 1.446(4)
S1 N1 1.649(4)
S1 C7 1.762(5)
S2 O5 1.434(4)
S2 O4 1.433(4)
S2 N2 1.655(4)
S2 C14 1.758(5)
N2 C8 1.377(7)
N1 C1 1.364(6)
C14 C9 1.376(7)
C14 C13 1.386(7)
C1 O3 1.224(6)
C1 C2 1.495(7)
C8 O6 1.179(7)
C8 C9 1.507(7)
C7 C2 1.382(7)
C7 C6 1.385(7)
C9 C10 1.381(7)
C10 C11 1.383(7)
C11 C12 1.413(7)
C12 C13 1.404(7)
C3 C4 1.380(8)
C3 C2 1.380(7)
C6 C5 1.405(7)
C5 C4 1.392(9)
